data_4100184
_journal_name_full 'Journal of the American Chemical Society'
_journal_paper_doi 10.1021/ja051576x
_journal_year 2005
_chemical_formula_moiety '2(C37 H25 Cl O2 Ru), C Cl2'
_chemical_formula_sum 'C75 H50 Cl4 O4 Ru2'
_chemical_formula_weight 1359.09
_space_group_IT_number 2
_space_group_name_Hall '-P 1'
_space_group_name_H-M_alt 'P -1'
_symmetry_cell_setting triclinic
_symmetry_space_group_name_Hall '-P 1'
_symmetry_space_group_name_H-M 'P -1'
_cell_angle_alpha 102.680(3)
_cell_angle_beta 100.168(3)
_cell_angle_gamma 107.999(2)
_cell_formula_units_Z 2
_cell_length_a 12.6109(5)
_cell_length_b 13.6479(4)
_cell_length_c 20.6566(8)
_cell_measurement_temperature 293(2)
_cell_volume 3182.3(2)
_exptl_crystal_density_diffrn 1.418
_cod_database_code 4100184

loop_
_symmetry_equiv_pos_as_xyz
'x, y, z'
'-x, -y, -z'

loop_
_atom_site_label
_atom_site_type_symbol
_atom_site_fract_x
_atom_site_fract_y
_atom_site_fract_z
_atom_site_U_iso_or_equiv
_atom_site_adp_type
_atom_site_occupancy
_atom_site_calc_flag
_atom_site_refinement_flags
_atom_site_disorder_group
_atom_site_disorder_assembly
Cl3 Cl 0.6471(4) 1.0777(4) 0.0927(3) 0.2396(18) Uiso 0.777(4) d PD 1 A
C38 C 0.6177(12) 0.9469(10) 0.0616(6) 0.195(5) Uiso 0.777(4) d PD 1 A
Cl4 Cl 0.5739(3) 0.8729(3) 0.11677(18) 0.1842(13) Uiso 0.777(4) d PD 1 A
Cl3' Cl 0.7023(16) 1.1206(13) 0.1257(9) 0.2396(18) Uiso 0.223(4) d PD 2 A
C38' C 0.748(3) 1.0316(16) 0.084(2) 0.195(5) Uiso 0.223(4) d PD 2 A
Cl4' Cl 0.6493(11) 0.8970(10) 0.0721(6) 0.1842(13) Uiso 0.223(4) d PD 2 A
RuA Ru 0.33234(2) 0.10419(2) 0.216878(13) 0.04144(9) Uani 1 d . 2 B
RuB Ru 0.12770(2) -0.43719(2) 0.287204(14) 0.04456(10) Uani 1 d . 2 C
ClB Cl 0.24406(9) -0.54577(9) 0.27262(6) 0.0698(3) Uani 1 d . 2 C
ClA Cl 0.23859(11) -0.05514(9) 0.24770(6) 0.0781(3) Uani 1 d . 2 B
C8B C -0.0435(3) -0.3438(3) 0.19713(16) 0.0388(8) Uani 1 d . 2 C
C32A C 0.1414(3) 0.1764(3) 0.11401(17) 0.0463(9) Uani 1 d . 2 B
C5A C 0.3998(3) 0.2834(3) 0.26668(16) 0.0398(8) Uani 1 d . 2 B
C7B C 0.0741(3) -0.3228(3) 0.24081(16) 0.0385(8) Uani 1 d . 2 C
C14A C 0.3186(3) 0.2492(3) 0.37027(16) 0.0414(8) Uani 1 d . 2 B
C4A C 0.3496(3) 0.2584(3) 0.19398(15) 0.0395(8) Uani 1 d . 2 B
C7A C 0.2024(3) 0.1849(3) 0.24219(17) 0.0396(8) Uani 1 d . 2 B
C4B C 0.2685(3) -0.2901(2) 0.27600(16) 0.0358(7) Uani 1 d . 2 C
C1A C 0.3192(3) 0.0136(3) 0.1286(2) 0.0537(10) Uani 1 d . 2 B
C26A C 0.4060(3) 0.3022(3) 0.14362(16) 0.0433(8) Uani 1 d . 2 B
C20A C 0.5194(3) 0.3543(3) 0.30380(16) 0.0429(8) Uani 1 d . 2 B
C26B C 0.3897(3) -0.2738(3) 0.27387(17) 0.0442(8) Uani 1 d . 2 C
C14B C 0.0423(3) -0.2329(3) 0.35637(16) 0.0422(8) Uani 1 d . 2 C
C20B C 0.3008(3) -0.2098(3) 0.40804(16) 0.0426(8) Uani 1 d . 2 C
C5B C 0.2307(3) -0.2593(3) 0.33570(16) 0.0403(8) Uani 1 d . 2 C
C32B C 0.1742(3) -0.3696(3) 0.14415(16) 0.0421(8) Uani 1 d . 2 C
C12B C -0.2495(3) -0.4152(3) 0.17398(18) 0.0509(9) Uani 1 d . 2 C
H12B H -0.3156 -0.457 0.1831 0.061 Uiso 1 calc R 2 C
C15A C 0.2785(3) 0.1618(3) 0.39504(18) 0.0516(9) Uani 1 d . 2 B
H15A H 0.2483 0.0923 0.365 0.062 Uiso 1 calc R 2 B
C3B C 0.1705(3) -0.3352(3) 0.21716(16) 0.0367(7) Uani 1 d . 2 C
C13B C -0.1430(3) -0.4020(3) 0.21190(17) 0.0471(9) Uani 1 d . 2 C
H13B H -0.1372 -0.4323 0.2479 0.057 Uiso 1 calc R 2 C
C8A C 0.0874(3) 0.1356(3) 0.25182(17) 0.0439(8) Uani 1 d . 2 B
C21A C 0.5614(3) 0.4568(3) 0.29656(18) 0.0537(10) Uani 1 d . 2 B
H21A H 0.5143 0.4787 0.2675 0.064 Uiso 1 calc R 2 B
C6A C 0.3102(3) 0.2346(3) 0.29626(16) 0.0385(8) Uani 1 d . 2 B
C11B C -0.2596(3) -0.3671(3) 0.12209(18) 0.0562(10) Uani 1 d . 2 C
H11B H -0.3323 -0.3745 0.0974 0.067 Uiso 1 calc R 2 C
C9B C -0.0537(3) -0.2966(3) 0.14448(17) 0.0479(9) Uani 1 d . 2 C
H9B H 0.0122 -0.2569 0.1342 0.058 Uiso 1 calc R 2 C
C31B C 0.4178(3) -0.3466(3) 0.22763(19) 0.0518(9) Uani 1 d . 2 C
H31B H 0.3605 -0.4107 0.1993 0.062 Uiso 1 calc R 2 C
C10B C -0.1621(3) -0.3084(3) 0.10716(18) 0.0539(10) Uani 1 d . 2 C
H10B H -0.1686 -0.2765 0.072 0.065 Uiso 1 calc R 2 C
C19A C 0.3611(3) 0.3517(3) 0.41546(18) 0.0573(10) Uani 1 d . 2 B
H19A H 0.3875 0.4111 0.3996 0.069 Uiso 1 calc R 2 B
C6B C 0.1087(3) -0.2781(3) 0.31331(16) 0.0398(8) Uani 1 d . 2 C
C31A C 0.4981(3) 0.2778(3) 0.1267(2) 0.0612(10) Uani 1 d . 2 B
H31A H 0.5281 0.235 0.1479 0.073 Uiso 1 calc R 2 B
C33A C 0.1557(3) 0.1307(3) 0.05050(18) 0.0566(10) Uani 1 d . 2 B
H33A H 0.2179 0.1083 0.0488 0.068 Uiso 1 calc R 2 B
C34A C 0.0790(4) 0.1182(3) -0.0098(2) 0.0681(12) Uani 1 d . 2 B
H34A H 0.0893 0.0874 -0.0519 0.082 Uiso 1 calc R 2 B
C33B C 0.2314(3) -0.2926(3) 0.11574(19) 0.0576(10) Uani 1 d . 2 C
H33B H 0.266 -0.2208 0.1421 0.069 Uiso 1 calc R 2 C
C27A C 0.3659(3) 0.3680(3) 0.11286(18) 0.0544(10) Uani 1 d . 2 B
H27A H 0.3055 0.3865 0.125 0.065 Uiso 1 calc R 2 B
C28A C 0.4131(4) 0.4067(3) 0.0649(2) 0.0710(12) Uani 1 d . 2 B
H28A H 0.3852 0.4515 0.0447 0.085 Uiso 1 calc R 2 B
C27B C 0.4771(3) -0.1786(3) 0.31531(19) 0.0563(10) Uani 1 d . 2 C
H27B H 0.46 -0.1287 0.3462 0.068 Uiso 1 calc R 2 C
C3A C 0.2268(3) 0.2005(3) 0.18005(16) 0.0423(8) Uani 1 d . 2 B
C15B C 0.0070(3) -0.1532(3) 0.3392(2) 0.0612(11) Uani 1 d . 2 C
H15B H 0.0197 -0.1336 0.3 0.073 Uiso 1 calc R 2 C
C25B C 0.3630(3) -0.2606(3) 0.44045(19) 0.0556(10) Uani 1 d . 2 C
H25B H 0.3629 -0.3268 0.4164 0.067 Uiso 1 calc R 2 C
C13A C 0.0123(3) 0.0313(3) 0.2130(2) 0.0590(10) Uani 1 d . 2 B
H13A H 0.0369 -0.0126 0.1827 0.071 Uiso 1 calc R 2 B
C24B C 0.4252(4) -0.2137(4) 0.5083(2) 0.0711(12) Uani 1 d . 2 C
H24B H 0.4666 -0.2485 0.53 0.085 Uiso 1 calc R 2 C
C22A C 0.6717(4) 0.5266(3) 0.3317(2) 0.0645(11) Uani 1 d . 2 B
H22A H 0.699 0.5947 0.3257 0.077 Uiso 1 calc R 2 B
C16A C 0.2830(4) 0.1775(4) 0.4639(2) 0.0670(11) Uani 1 d . 2 B
H16A H 0.2578 0.1185 0.4803 0.08 Uiso 1 calc R 2 B
C1B C -0.0043(4) -0.5581(4) 0.2358(2) 0.0691(12) Uani 1 d . 2 C
C19B C 0.0232(3) -0.2600(3) 0.41461(19) 0.0628(11) Uani 1 d . 2 C
H19B H 0.0472 -0.3129 0.4267 0.075 Uiso 1 calc R 2 C
C30B C 0.5300(3) -0.3236(4) 0.2240(2) 0.0658(11) Uani 1 d . 2 C
H30B H 0.5481 -0.3724 0.193 0.079 Uiso 1 calc R 2 C
O1A O 0.3160(3) -0.0348(3) 0.07931(17) 0.0929(10) Uani 1 d . 2 B
C35B C 0.1865(4) -0.4282(4) 0.0095(2) 0.0697(12) Uani 1 d . 2 C
H35B H 0.1903 -0.4484 -0.0358 0.084 Uiso 1 calc R 2 C
C21B C 0.3053(3) -0.1101(3) 0.44414(19) 0.0598(10) Uani 1 d . 2 C
H21B H 0.2658 -0.0739 0.4225 0.072 Uiso 1 calc R 2 C
C9A C 0.0485(3) 0.1975(4) 0.2977(2) 0.0642(11) Uani 1 d . 2 B
H9A H 0.0977 0.2662 0.3248 0.077 Uiso 1 calc R 2 B
C2A C 0.4726(4) 0.0859(3) 0.2476(2) 0.0666(11) Uani 1 d . 2 B
C36B C 0.1312(4) -0.5032(4) 0.0373(2) 0.0747(13) Uani 1 d . 2 C
H36B H 0.097 -0.5749 0.0107 0.09 Uiso 1 calc R 2 C
C36A C -0.0292(4) 0.1965(4) 0.0535(3) 0.0798(14) Uani 1 d . 2 B
H36A H -0.0913 0.2193 0.0544 0.096 Uiso 1 calc R 2 B
C2B C 0.1090(5) -0.4782(4) 0.3673(3) 0.0861(14) Uani 1 d . 2 C
C37B C 0.1246(3) -0.4753(3) 0.10435(19) 0.0606(10) Uani 1 d . 2 C
H37B H 0.0865 -0.5282 0.1227 0.073 Uiso 1 calc R 2 C
C23B C 0.4264(4) -0.1154(4) 0.5441(2) 0.0750(13) Uani 1 d . 2 C
H23B H 0.4674 -0.0846 0.5901 0.09 Uiso 1 calc R 2 C
C29A C 0.5010(4) 0.3796(4) 0.0465(2) 0.0809(15) Uani 1 d . 2 B
H29A H 0.531 0.4035 0.0124 0.097 Uiso 1 calc R 2 B
C34B C 0.2374(4) -0.3219(4) 0.0482(2) 0.0709(12) Uani 1 d . 2 C
H34B H 0.2755 -0.27 0.0292 0.085 Uiso 1 calc R 2 C
C25A C 0.5899(3) 0.3266(3) 0.34937(19) 0.0614(11) Uani 1 d . 2 B
H25A H 0.5625 0.259 0.356 0.074 Uiso 1 calc R 2 B
C37A C 0.0475(3) 0.2082(3) 0.1148(2) 0.0631(11) Uani 1 d . 2 B
H37A H 0.0353 0.2378 0.1567 0.076 Uiso 1 calc R 2 B
C18A C 0.3645(4) 0.3666(4) 0.4846(2) 0.0763(13) Uani 1 d . 2 B
H18A H 0.3941 0.4357 0.5151 0.092 Uiso 1 calc R 2 B
C24A C 0.6999(4) 0.3961(4) 0.3854(2) 0.0782(13) Uani 1 d . 2 B
H24A H 0.7462 0.376 0.4162 0.094 Uiso 1 calc R 2 B
O2A O 0.5584(3) 0.0754(3) 0.26541(19) 0.1059(12) Uani 1 d . 2 B
C35A C -0.0129(4) 0.1517(4) -0.0074(3) 0.0815(15) Uani 1 d . 2 B
H35A H -0.0645 0.1434 -0.0482 0.098 Uiso 1 calc R 2 B
C11A C -0.1364(4) 0.0548(5) 0.2638(3) 0.0898(15) Uani 1 d . 2 B
H11A H -0.2118 0.028 0.2674 0.108 Uiso 1 calc R 2 B
O1B O -0.0852(3) -0.6289(3) 0.2035(2) 0.1134(14) Uani 1 d . 2 C
C29B C 0.6159(4) -0.2301(4) 0.2654(2) 0.0734(12) Uani 1 d . 2 C
H29B H 0.6918 -0.2158 0.2627 0.088 Uiso 1 calc R 2 C
C18B C -0.0311(4) -0.2096(5) 0.4550(2) 0.0890(15) Uani 1 d . 2 C
H18B H -0.045 -0.2293 0.4939 0.107 Uiso 1 calc R 2 C
C17A C 0.3241(4) 0.2790(4) 0.5077(2) 0.0794(13) Uani 1 d . 2 B
H17A H 0.3249 0.289 0.5538 0.095 Uiso 1 calc R 2 B
C28B C 0.5895(3) -0.1581(4) 0.3106(2) 0.0736(12) Uani 1 d . 2 C
H28B H 0.6478 -0.0944 0.3387 0.088 Uiso 1 calc R 2 C
C12A C -0.0983(4) -0.0055(4) 0.2203(3) 0.0803(14) Uani 1 d . 2 B
H12A H -0.1481 -0.0745 0.1942 0.096 Uiso 1 calc R 2 B
C23A C 0.7408(4) 0.4964(4) 0.3751(2) 0.0789(14) Uani 1 d . 2 B
H23A H 0.8159 0.5433 0.3981 0.095 Uiso 1 calc R 2 B
C16B C -0.0472(4) -0.1035(4) 0.3806(3) 0.0830(14) Uani 1 d . 2 C
H16B H -0.0719 -0.0507 0.3687 0.1 Uiso 1 calc R 2 C
C17B C -0.0652(4) -0.1300(5) 0.4381(3) 0.0888(16) Uani 1 d . 2 C
H17B H -0.1003 -0.0945 0.4661 0.107 Uiso 1 calc R 2 C
C22B C 0.3680(4) -0.0635(4) 0.5123(2) 0.0738(12) Uani 1 d . 2 C
H22B H 0.3699 0.0035 0.5362 0.089 Uiso 1 calc R 2 C
O2B O 0.0991(4) -0.5025(3) 0.4157(2) 0.1425(17) Uani 1 d . 2 C
C10A C -0.0632(4) 0.1572(4) 0.3033(3) 0.0860(15) Uani 1 d . 2 B
H10A H -0.0893 0.1991 0.3338 0.103 Uiso 1 calc R 2 B
C30A C 0.5452(4) 0.3177(4) 0.0779(2) 0.0792(13) Uani 1 d . 2 B
H30A H 0.6074 0.302 0.0665 0.095 Uiso 1 calc R 2 B

loop_
_atom_site_aniso_label
_atom_site_aniso_U_11
_atom_site_aniso_U_22
_atom_site_aniso_U_33
_atom_site_aniso_U_23
_atom_site_aniso_U_13
_atom_site_aniso_U_12
RuA 0.04828(18) 0.03823(19) 0.03911(16) 0.01309(12) 0.01375(13) 0.01493(13)
RuB 0.04572(18) 0.0407(2) 0.04995(18) 0.01600(13) 0.01527(13) 0.01593(13)
ClB 0.0677(7) 0.0566(7) 0.1030(8) 0.0338(6) 0.0296(6) 0.0356(5)
ClA 0.1074(9) 0.0517(7) 0.0956(8) 0.0321(6) 0.0574(7) 0.0320(6)
C8B 0.0414(19) 0.036(2) 0.0355(18) 0.0035(14) 0.0076(14) 0.0155(15)
C32A 0.047(2) 0.042(2) 0.042(2) 0.0152(16) 0.0065(16) 0.0058(16)
C5A 0.046(2) 0.037(2) 0.0404(18) 0.0136(15) 0.0119(15) 0.0191(15)
C7B 0.0390(18) 0.035(2) 0.0372(18) 0.0074(14) 0.0090(14) 0.0106(14)
C14A 0.046(2) 0.041(2) 0.0381(18) 0.0110(15) 0.0127(15) 0.0160(16)
C4A 0.046(2) 0.038(2) 0.0338(17) 0.0087(14) 0.0090(15) 0.0155(15)
C7A 0.0374(18) 0.035(2) 0.049(2) 0.0172(15) 0.0075(15) 0.0162(15)
C4B 0.0421(19) 0.0242(19) 0.0431(18) 0.0088(14) 0.0151(15) 0.0134(14)
C1A 0.060(2) 0.050(3) 0.058(3) 0.020(2) 0.017(2) 0.0264(19)
C26A 0.048(2) 0.038(2) 0.0353(18) 0.0113(15) 0.0079(15) 0.0043(16)
C20A 0.0415(19) 0.045(2) 0.0381(18) 0.0117(15) 0.0084(15) 0.0113(16)
C26B 0.0407(19) 0.049(2) 0.047(2) 0.0182(17) 0.0107(16) 0.0187(17)
C14B 0.0378(18) 0.044(2) 0.0406(19) 0.0066(15) 0.0100(15) 0.0127(16)
C20B 0.0395(19) 0.046(2) 0.0380(19) 0.0106(16) 0.0092(15) 0.0111(16)
C5B 0.045(2) 0.038(2) 0.0419(19) 0.0154(15) 0.0108(15) 0.0179(15)
C32B 0.0364(18) 0.048(2) 0.0397(19) 0.0069(16) 0.0102(15) 0.0167(16)
C12B 0.038(2) 0.064(3) 0.054(2) 0.0177(19) 0.0138(17) 0.0211(17)
C15A 0.063(2) 0.050(3) 0.048(2) 0.0165(17) 0.0211(18) 0.0229(19)
C3B 0.0397(18) 0.034(2) 0.0415(18) 0.0128(14) 0.0156(15) 0.0164(15)
C13B 0.044(2) 0.059(3) 0.0411(19) 0.0158(17) 0.0145(16) 0.0198(17)
C8A 0.044(2) 0.041(2) 0.048(2) 0.0168(16) 0.0117(16) 0.0151(16)
C21A 0.058(2) 0.049(3) 0.047(2) 0.0136(17) 0.0122(18) 0.0096(19)
C6A 0.047(2) 0.035(2) 0.0383(18) 0.0122(14) 0.0117(15) 0.0197(15)
C11B 0.042(2) 0.073(3) 0.047(2) 0.0062(19) 0.0034(17) 0.0245(19)
C9B 0.044(2) 0.050(2) 0.046(2) 0.0134(17) 0.0105(16) 0.0142(17)
C31B 0.048(2) 0.047(2) 0.065(2) 0.0181(19) 0.0182(18) 0.0219(18)
C10B 0.060(2) 0.059(3) 0.042(2) 0.0166(18) 0.0068(18) 0.024(2)
C19A 0.066(3) 0.051(3) 0.049(2) 0.0089(18) 0.0210(19) 0.0153(19)
C6B 0.0354(18) 0.041(2) 0.0371(18) 0.0045(14) 0.0098(14) 0.0111(15)
C31A 0.063(3) 0.064(3) 0.063(3) 0.028(2) 0.026(2) 0.021(2)
C33A 0.065(2) 0.047(2) 0.046(2) 0.0137(17) 0.0063(19) 0.0094(19)
C34A 0.080(3) 0.059(3) 0.042(2) 0.0148(18) 0.001(2) 0.002(2)
C33B 0.069(3) 0.055(3) 0.053(2) 0.0122(18) 0.027(2) 0.024(2)
C27A 0.063(2) 0.045(2) 0.051(2) 0.0218(18) 0.0117(18) 0.0118(18)
C28A 0.080(3) 0.066(3) 0.054(3) 0.031(2) 0.008(2) 0.005(2)
C27B 0.047(2) 0.059(3) 0.057(2) 0.0090(19) 0.0143(18) 0.0155(19)
C3A 0.047(2) 0.041(2) 0.0404(19) 0.0150(15) 0.0083(16) 0.0165(16)
C15B 0.065(3) 0.073(3) 0.055(2) 0.014(2) 0.025(2) 0.036(2)
C25B 0.056(2) 0.063(3) 0.049(2) 0.0177(19) 0.0077(18) 0.025(2)
C13A 0.046(2) 0.064(3) 0.058(2) 0.020(2) 0.0082(18) 0.0099(19)
C24B 0.070(3) 0.088(4) 0.056(3) 0.035(3) 0.002(2) 0.027(2)
C22A 0.063(3) 0.053(3) 0.059(3) 0.009(2) 0.021(2) -0.003(2)
C16A 0.088(3) 0.073(3) 0.053(3) 0.029(2) 0.035(2) 0.030(2)
C1B 0.057(3) 0.054(3) 0.099(3) 0.024(2) 0.023(2) 0.023(2)
C19B 0.073(3) 0.063(3) 0.057(2) 0.017(2) 0.029(2) 0.025(2)
C30B 0.055(3) 0.065(3) 0.089(3) 0.026(2) 0.031(2) 0.029(2)
O1A 0.121(3) 0.092(3) 0.069(2) 0.0107(19) 0.025(2) 0.052(2)
C35B 0.087(3) 0.080(3) 0.042(2) 0.005(2) 0.024(2) 0.036(3)
C21B 0.059(2) 0.060(3) 0.047(2) 0.0123(19) 0.0000(18) 0.013(2)
C9A 0.049(2) 0.071(3) 0.076(3) 0.022(2) 0.024(2) 0.022(2)
C2A 0.080(3) 0.055(3) 0.059(3) 0.006(2) 0.012(2) 0.028(2)
C36B 0.086(3) 0.070(3) 0.045(2) -0.006(2) 0.015(2) 0.013(2)
C36A 0.056(3) 0.092(4) 0.093(4) 0.049(3) 0.000(3) 0.024(2)
C2B 0.127(4) 0.063(3) 0.085(3) 0.033(3) 0.049(3) 0.037(3)
C37B 0.061(2) 0.058(3) 0.052(2) 0.0061(19) 0.0193(19) 0.011(2)
C23B 0.082(3) 0.080(4) 0.044(2) 0.018(2) -0.001(2) 0.012(3)
C29A 0.094(4) 0.083(4) 0.047(3) 0.031(2) 0.021(2) -0.003(3)
C34B 0.089(3) 0.080(3) 0.061(3) 0.029(2) 0.041(2) 0.036(3)
C25A 0.056(2) 0.063(3) 0.057(2) 0.020(2) 0.001(2) 0.017(2)
C37A 0.057(3) 0.068(3) 0.062(3) 0.024(2) 0.008(2) 0.021(2)
C18A 0.090(3) 0.074(3) 0.046(2) -0.005(2) 0.020(2) 0.021(3)
C24A 0.062(3) 0.079(4) 0.071(3) 0.007(2) -0.014(2) 0.022(3)
O2A 0.088(3) 0.118(3) 0.113(3) 0.018(2) -0.003(2) 0.068(2)
C35A 0.070(3) 0.083(4) 0.063(3) 0.035(3) -0.013(3) -0.003(3)
C11A 0.052(3) 0.102(4) 0.117(4) 0.042(3) 0.032(3) 0.017(3)
O1B 0.062(2) 0.060(2) 0.177(4) 0.005(2) 0.003(2) 0.0010(17)
C29B 0.045(2) 0.088(4) 0.094(3) 0.031(3) 0.026(2) 0.026(2)
C18B 0.106(4) 0.091(4) 0.073(3) 0.018(3) 0.057(3) 0.024(3)
C17A 0.100(4) 0.097(4) 0.046(2) 0.020(3) 0.034(2) 0.034(3)
C28B 0.047(2) 0.074(3) 0.079(3) 0.012(2) 0.013(2) 0.005(2)
C12A 0.056(3) 0.071(3) 0.093(4) 0.024(3) 0.013(3) -0.001(2)
C23A 0.046(2) 0.085(4) 0.071(3) 0.006(3) 0.000(2) -0.002(2)
C16B 0.087(3) 0.076(4) 0.099(4) 0.012(3) 0.039(3) 0.048(3)
C17B 0.082(3) 0.084(4) 0.094(4) -0.002(3) 0.055(3) 0.024(3)
C22B 0.087(3) 0.064(3) 0.049(3) -0.002(2) 0.001(2) 0.020(2)
O2B 0.240(5) 0.130(3) 0.113(3) 0.086(3) 0.102(3) 0.077(3)
C10A 0.078(3) 0.097(4) 0.099(4) 0.030(3) 0.046(3) 0.039(3)
C30A 0.078(3) 0.089(4) 0.073(3) 0.031(3) 0.042(3) 0.016(3)

loop_
_geom_bond_atom_site_label_1
_geom_bond_atom_site_label_2
_geom_bond_distance
_geom_bond_site_symmetry_2
_geom_bond_publ_flag
Cl3 C38 1.656(12) . ?
C38 Cl4 1.735(11) . ?
Cl3' C38' 1.646(19) . ?
C38' Cl4' 1.808(17) . ?
RuA C2A 1.881(5) . ?
RuA C1A 1.912(4) . ?
RuA C4A 2.211(3) . ?
RuA C5A 2.250(3) . ?
RuA C6A 2.263(3) . ?
RuA C3A 2.289(3) . ?
RuA C7A 2.310(3) . ?
RuA ClA 2.4118(11) . ?
RuB C1B 1.879(5) . ?
RuB C2B 1.889(5) . ?
RuB C7B 2.212(3) . ?
RuB C6B 2.217(3) . ?
RuB C3B 2.240(3) . ?
RuB C5B 2.260(3) . ?
RuB C4B 2.321(3) . ?
RuB ClB 2.3967(10) . ?
C8B C9B 1.387(4) . ?
C8B C13B 1.388(4) . ?
C8B C7B 1.498(4) . ?
C32A C37A 1.383(5) . ?
C32A C33A 1.392(5) . ?
C32A C3A 1.482(4) . ?
C5A C6A 1.433(4) . ?
C5A C4A 1.441(4) . ?
C5A C20A 1.470(4) . ?
C7B C6B 1.417(4) . ?
C7B C3B 1.431(4) . ?
C14A C19A 1.380(5) . ?
C14A C15A 1.388(5) . ?
C14A C6A 1.478(4) . ?
C4A C3A 1.447(4) . ?
C4A C26A 1.489(4) . ?
C7A C3A 1.416(4) . ?
C7A C6A 1.455(4) . ?
C7A C8A 1.467(4) . ?
C4B C5B 1.424(4) . ?
C4B C3B 1.433(4) . ?
C4B C26B 1.484(4) . ?
C1A O1A 1.072(4) . ?
C26A C27A 1.372(5) . ?
C26A C31A 1.384(5) . ?
C20A C25A 1.374(5) . ?
C20A C21A 1.386(5) . ?
C26B C27B 1.389(5) . ?
C26B C31B 1.395(5) . ?
C14B C19B 1.373(5) . ?
C14B C15B 1.386(5) . ?
C14B C6B 1.487(4) . ?
C20B C25B 1.378(5) . ?
C20B C21B 1.379(5) . ?
C20B C5B 1.481(4) . ?
C5B C6B 1.450(4) . ?
C32B C37B 1.374(5) . ?
C32B C33B 1.386(5) . ?
C32B C3B 1.491(4) . ?
C12B C13B 1.365(4) . ?
C12B C11B 1.382(5) . ?
C12B H12B 0.93 . ?
C15A C16A 1.379(5) . ?
C15A H15A 0.93 . ?
C13B H13B 0.93 . ?
C8A C9A 1.386(5) . ?
C8A C13A 1.402(5) . ?
C21A C22A 1.375(5) . ?
C21A H21A 0.93 . ?
C11B C10B 1.373(5) . ?
C11B H11B 0.93 . ?
C9B C10B 1.387(5) . ?
C9B H9B 0.93 . ?
C31B C30B 1.371(5) . ?
C31B H31B 0.93 . ?
C10B H10B 0.93 . ?
C19A C18A 1.390(5) . ?
C19A H19A 0.93 . ?
C31A C30A 1.384(5) . ?
C31A H31A 0.93 . ?
C33A C34A 1.376(5) . ?
C33A H33A 0.93 . ?
C34A C35A 1.375(6) . ?
C34A H34A 0.93 . ?
C33B C34B 1.387(5) . ?
C33B H33B 0.93 . ?
C27A C28A 1.364(5) . ?
C27A H27A 0.93 . ?
C28A C29A 1.360(6) . ?
C28A H28A 0.93 . ?
C27B C28B 1.383(5) . ?
C27B H27B 0.93 . ?
C15B C16B 1.377(5) . ?
C15B H15B 0.93 . ?
C25B C24B 1.377(5) . ?
C25B H25B 0.93 . ?
C13A C12A 1.377(5) . ?
C13A H13A 0.93 . ?
C24B C23B 1.377(6) . ?
C24B H24B 0.93 . ?
C22A C23A 1.358(6) . ?
C22A H22A 0.93 . ?
C16A C17A 1.359(6) . ?
C16A H16A 0.93 . ?
C1B O1B 1.134(5) . ?
C19B C18B 1.371(6) . ?
C19B H19B 0.93 . ?
C30B C29B 1.369(6) . ?
C30B H30B 0.93 . ?
C35B C36B 1.349(6) . ?
C35B C34B 1.374(6) . ?
C35B H35B 0.93 . ?
C21B C22B 1.383(5) . ?
C21B H21B 0.93 . ?
C9A C10A 1.381(6) . ?
C9A H9A 0.93 . ?
C2A O2A 1.143(5) . ?
C36B C37B 1.379(5) . ?
C36B H36B 0.93 . ?
C36A C35A 1.352(7) . ?
C36A C37A 1.397(5) . ?
C36A H36A 0.93 . ?
C2B O2B 1.136(5) . ?
C37B H37B 0.93 . ?
C23B C22B 1.354(6) . ?
C23B H23B 0.93 . ?
C29A C30A 1.359(6) . ?
C29A H29A 0.93 . ?
C34B H34B 0.93 . ?
C25A C24A 1.375(5) . ?
C25A H25A 0.93 . ?
C37A H37A 0.93 . ?
C18A C17A 1.369(6) . ?
C18A H18A 0.93 . ?
C24A C23A 1.382(6) . ?
C24A H24A 0.93 . ?
C35A H35A 0.93 . ?
C11A C12A 1.336(7) . ?
C11A C10A 1.380(7) . ?
C11A H11A 0.93 . ?
C29B C28B 1.363(6) . ?
C29B H29B 0.93 . ?
C18B C17B 1.374(7) . ?
C18B H18B 0.93 . ?
C17A H17A 0.93 . ?
C28B H28B 0.93 . ?
C12A H12A 0.93 . ?
C23A H23A 0.93 . ?
C16B C17B 1.352(6) . ?
C16B H16B 0.93 . ?
C17B H17B 0.93 . ?
C22B H22B 0.93 . ?
C10A H10A 0.93 . ?
C30A H30A 0.93 . ?
